data_4500755
loop_
_publ_author_name
'Han, Yi'
'Zhang, Zhenhua'
'Liu, Yanyan'
'Niu, Yunyin'
'Ding, Degang'
'Wu, Benlai'
'Hou, Hongwei'
'Fan, Yaoting'

_publ_section_title
;
 External Template-Assisted Self-Assembly:Design and Synthesis of
 4,4&#x2032;-bipy-Based Mo(W)/Cu/S Heterothiometallic Polymeric Clusters
 Directed by 1,1&#x2032;-Bis(pyridinium)methylene Cation
;
_journal_issue 8
_journal_name_full 'Crystal Growth &amp; Design'
_journal_page_first 3448
_journal_paper_doi 10.1021/cg200250m
_journal_volume 11
_journal_year 2011
_chemical_formula_sum 'C20 H16 Cl Cu3 Mo N4 O S3'
_chemical_formula_weight 746.56
_chemical_name_systematic
; 
 ? 
;
_space_group_IT_number 70
_symmetry_cell_setting orthorhombic
_symmetry_space_group_name_Hall '-F 2uv 2vw'
_symmetry_space_group_name_H-M 'F d d d :2'
_atom_sites_solution_hydrogens geom
_atom_sites_solution_primary direct
_atom_sites_solution_secondary difmap
_audit_creation_method SHELXL-97
_cell_angle_alpha 90.00
_cell_angle_beta 90.00
_cell_angle_gamma 90.00
_cell_formula_units_Z 32
_cell_length_a 25.5852(15)
_cell_length_b 29.6200(18)
_cell_length_c 58.413(4)
_cell_measurement_temperature 293(2)
_cell_volume 44267(5)
_computing_cell_refinement CrystalClear
_computing_data_collection CrystalClear
_computing_data_reduction CrystalClear
_computing_structure_refinement 'SHELXL-97 (Sheldrick, 1997)'
_computing_structure_solution 'SHELXS-97 (Sheldrick, 1990)'
_diffrn_ambient_temperature 293(2)
_diffrn_measured_fraction_theta_full 0.999
_diffrn_measured_fraction_theta_max 0.999
_diffrn_radiation_monochromator graphite
_diffrn_radiation_source 'fine-focus sealed tube'
_diffrn_radiation_type MoK\a
_diffrn_radiation_wavelength 0.71073
_diffrn_reflns_av_R_equivalents 0.0555
_diffrn_reflns_av_sigmaI/netI 0.1056
_diffrn_reflns_limit_h_max 31
_diffrn_reflns_limit_h_min -31
_diffrn_reflns_limit_k_max 36
_diffrn_reflns_limit_k_min -36
_diffrn_reflns_limit_l_max 69
_diffrn_reflns_limit_l_min -72
_diffrn_reflns_number 86138
_diffrn_reflns_theta_full 26.00
_diffrn_reflns_theta_max 26.00
_diffrn_reflns_theta_min 2.45
_exptl_absorpt_coefficient_mu 1.530
_exptl_absorpt_correction_T_max 0.3810
_exptl_absorpt_correction_T_min 0.2507
_exptl_absorpt_correction_type multi-scan
_exptl_absorpt_process_details sadabs
_exptl_crystal_colour 'dark red'
_exptl_crystal_density_diffrn 0.896
_exptl_crystal_density_method 'not measured'
_exptl_crystal_description Prism
_exptl_crystal_F_000 11712
_exptl_crystal_size_max 0.28
_exptl_crystal_size_mid 0.28
_exptl_crystal_size_min 0.25
_platon_squeeze_details
;
;
_refine_diff_density_max 0.659
_refine_diff_density_min -0.339
_refine_diff_density_rms 0.082
_refine_ls_extinction_method none
_refine_ls_goodness_of_fit_ref 1.016
_refine_ls_hydrogen_treatment constr
_refine_ls_matrix_type full
_refine_ls_number_parameters 298
_refine_ls_number_reflns 10882
_refine_ls_number_restraints 144
_refine_ls_restrained_S_all 1.019
_refine_ls_R_factor_all 0.1116
_refine_ls_R_factor_gt 0.0530
_refine_ls_shift/su_max 0.001
_refine_ls_shift/su_mean 0.000
_refine_ls_structure_factor_coef Fsqd
_refine_ls_weighting_details 'calc w=1/[\s^2^(Fo^2^)+(0.0485P)^2^+0.0000P] where P=(Fo^2^+2Fc^2^)/3'
_refine_ls_weighting_scheme calc
_refine_ls_wR_factor_gt 0.1492
_refine_ls_wR_factor_ref 0.1572
_reflns_number_gt 3949
_reflns_number_total 10882
_reflns_threshold_expression >2sigma(I)
_cod_data_source_file cg200250m_si_002.cif
_cod_data_source_block 1
_cod_depositor_comments
;
The following automatic conversions were performed:

'_symmetry_cell_setting' value 'Orthorhombic' changed to
'orthorhombic' according to
/home/saulius/struct/CIF-dictionaries/cif_core.dic dictionary named
'cif_core.dic' version 2.4.1 from 2010-06-29.

Automatic conversion script
Id: cif_fix_values 1715 2011-07-08 13:25:40Z adriana 
;
_cod_original_sg_symbol_H-M Fddd
_cod_database_code 4500755

loop_
_symmetry_equiv_pos_as_xyz
'x, y, z'
'-x+3/4, -y+3/4, z'
'-x+3/4, y, -z+3/4'
'x, -y+3/4, -z+3/4'
'x, y+1/2, z+1/2'
'-x+3/4, -y+5/4, z+1/2'
'-x+3/4, y+1/2, -z+5/4'
'x, -y+5/4, -z+5/4'
'x+1/2, y, z+1/2'
'-x+5/4, -y+3/4, z+1/2'
'-x+5/4, y, -z+5/4'
'x+1/2, -y+3/4, -z+5/4'
'x+1/2, y+1/2, z'
'-x+5/4, -y+5/4, z'
'-x+5/4, y+1/2, -z+3/4'
'x+1/2, -y+5/4, -z+3/4'
'-x, -y, -z'
'x-3/4, y-3/4, -z'
'x-3/4, -y, z-3/4'
'-x, y-3/4, z-3/4'
'-x, -y+1/2, -z+1/2'
'x-3/4, y-1/4, -z+1/2'
'x-3/4, -y+1/2, z-1/4'
'-x, y-1/4, z-1/4'
'-x+1/2, -y, -z+1/2'
'x-1/4, y-3/4, -z+1/2'
'x-1/4, -y, z-1/4'
'-x+1/2, y-3/4, z-1/4'
'-x+1/2, -y+1/2, -z'
'x-1/4, y-1/4, -z'
'x-1/4, -y+1/2, z-3/4'
'-x+1/2, y-1/4, z-3/4'

loop_
_atom_site_label
_atom_site_type_symbol
_atom_site_fract_x
_atom_site_fract_y
_atom_site_fract_z
_atom_site_U_iso_or_equiv
_atom_site_adp_type
_atom_site_occupancy
_atom_site_symmetry_multiplicity
_atom_site_calc_flag
_atom_site_refinement_flags
Cu2 Cu 0.46834(3) 0.78674(3) 0.459219(15) 0.0818(3) Uani 1 1 d .
Mo1 Mo 0.53585(2) 0.739746(18) 0.484643(12) 0.0794(2) Uani 1 1 d .
Cu3 Cu 0.45474(3) 0.68554(3) 0.492858(17) 0.0928(3) Uani 1 1 d .
S1 S 0.52833(7) 0.81576(5) 0.48377(3) 0.0847(6) Uani 1 1 d .
S2 S 0.48084(6) 0.71073(5) 0.45807(3) 0.0805(6) Uani 1 1 d .
S3 S 0.50898(8) 0.71642(6) 0.51953(4) 0.1038(7) Uani 1 1 d .
O1 O 0.59852(15) 0.72342(15) 0.47922(9) 0.1192(18) Uani 1 1 d .
N2 N 0.3775(2) 0.69097(18) 0.50069(12) 0.0824(17) Uani 1 1 d U
N1 N 0.4678(2) 0.61579(17) 0.49472(11) 0.102(2) Uani 1 1 d U
N3 N 0.3911(2) 0.79862(18) 0.46897(12) 0.0790(16) Uani 1 1 d .
N4 N 0.4668(2) 0.8188(2) 0.42884(11) 0.0928(19) Uani 1 1 d U
C2 C 0.4454(3) 0.5412(2) 0.50486(14) 0.108(3) Uani 1 1 d U
H2A H 0.4196 0.5219 0.5103 0.129 Uiso 1 1 calc R
C3 C 0.4927(2) 0.52404(19) 0.49843(14) 0.098(2) Uani 1 1 d U
C1 C 0.4357(3) 0.5859(2) 0.50343(14) 0.113(3) Uani 1 1 d U
H1A H 0.4039 0.5963 0.5090 0.136 Uiso 1 1 calc R
C4 C 0.5277(3) 0.5544(2) 0.49052(18) 0.164(4) Uani 1 1 d U
H4A H 0.5611 0.5451 0.4864 0.197 Uiso 1 1 calc R
C5 C 0.5134(3) 0.6005(2) 0.48858(19) 0.170(4) Uani 1 1 d U
H5A H 0.5377 0.6207 0.4826 0.204 Uiso 1 1 calc R
C13 C 0.2840(3) 0.8050(2) 0.48030(15) 0.0746(19) Uani 1 1 d .
C8 C 0.2717(3) 0.6933(2) 0.51262(15) 0.076(2) Uani 1 1 d U
C9 C 0.2892(3) 0.6786(2) 0.49190(14) 0.097(2) Uani 1 1 d U
H9A H 0.2648 0.6689 0.4811 0.117 Uiso 1 1 calc R
C18 C 0.4647(3) 0.8640(2) 0.38685(13) 0.099(2) Uani 1 1 d U
C10 C 0.3398(3) 0.6775(2) 0.48643(14) 0.100(2) Uani 1 1 d U
H10A H 0.3493 0.6668 0.4720 0.120 Uiso 1 1 calc R
C11 C 0.3762(3) 0.8149(3) 0.48876(15) 0.108(3) Uani 1 1 d .
H11A H 0.4016 0.8234 0.4993 0.130 Uiso 1 1 calc R
C14 C 0.2997(3) 0.7870(3) 0.46028(14) 0.103(3) Uani 1 1 d .
H14A H 0.2750 0.7755 0.4501 0.123 Uiso 1 1 calc R
C12 C 0.3230(3) 0.8199(2) 0.49472(15) 0.117(3) Uani 1 1 d .
H12A H 0.3141 0.8335 0.5085 0.140 Uiso 1 1 calc R
C15 C 0.3518(4) 0.7854(3) 0.45474(14) 0.107(3) Uani 1 1 d .
H15A H 0.3608 0.7746 0.4403 0.129 Uiso 1 1 calc R
C6 C 0.3624(3) 0.7059(3) 0.52076(18) 0.157(4) Uani 1 1 d U
H6A H 0.3875 0.7168 0.5309 0.188 Uiso 1 1 calc R
C20 C 0.4699(4) 0.7991(3) 0.4100(2) 0.168(4) Uani 1 1 d U
H20A H 0.4734 0.7679 0.4107 0.202 Uiso 1 1 calc R
C16 C 0.4604(4) 0.8603(3) 0.42683(16) 0.164(4) Uani 1 1 d U
H16A H 0.4576 0.8772 0.4402 0.197 Uiso 1 1 calc R
C7 C 0.3106(4) 0.7060(3) 0.52745(17) 0.152(4) Uani 1 1 d U
H7A H 0.3019 0.7149 0.5422 0.182 Uiso 1 1 calc R
C17 C 0.4570(4) 0.8832(3) 0.40607(17) 0.165(4) Uani 1 1 d U
H17A H 0.4488 0.9138 0.4062 0.198 Uiso 1 1 calc R
C19 C 0.4688(4) 0.8185(3) 0.38780(17) 0.188(5) Uani 1 1 d U
H19A H 0.4707 0.8009 0.3746 0.225 Uiso 1 1 calc R
Cu1 Cu 0.50444(4) 0.79185(3) 0.518876(18) 0.1141(4) Uani 1 1 d .
Cl1 Cl 0.45612(12) 0.83333(8) 0.54349(4) 0.1656(11) Uani 1 1 d .

loop_
_atom_site_aniso_label
_atom_site_aniso_U_11
_atom_site_aniso_U_22
_atom_site_aniso_U_33
_atom_site_aniso_U_23
_atom_site_aniso_U_13
_atom_site_aniso_U_12
Cu2 0.0808(6) 0.0590(5) 0.1056(7) 0.0118(5) 0.0020(5) 0.0054(4)
Mo1 0.0540(3) 0.0557(4) 0.1284(6) 0.0040(4) -0.0066(4) -0.0006(3)
Cu3 0.0693(6) 0.0543(5) 0.1548(9) 0.0170(5) 0.0020(5) 0.0005(4)
S1 0.0896(13) 0.0548(10) 0.1098(16) 0.0008(10) 0.0006(11) -0.0130(9)
S2 0.0680(11) 0.0521(10) 0.1214(16) -0.0034(10) -0.0044(10) -0.0010(8)
S3 0.1080(15) 0.0806(13) 0.1228(18) 0.0314(13) -0.0206(13) -0.0007(11)
O1 0.049(3) 0.101(4) 0.207(6) -0.006(4) -0.002(3) 0.006(2)
N2 0.056(4) 0.058(3) 0.133(6) 0.010(4) 0.015(4) 0.006(3)
N1 0.053(3) 0.052(3) 0.202(6) 0.030(4) 0.032(4) 0.017(3)
N3 0.079(4) 0.058(4) 0.100(5) 0.011(3) -0.006(4) -0.001(3)
N4 0.122(5) 0.070(5) 0.086(5) 0.000(4) 0.008(4) 0.010(4)
C2 0.063(4) 0.050(4) 0.210(8) 0.025(5) 0.035(5) 0.008(3)
C3 0.054(4) 0.046(4) 0.193(8) 0.023(5) 0.031(5) 0.001(3)
C1 0.063(4) 0.054(4) 0.223(9) 0.038(5) 0.042(5) 0.001(4)
C4 0.106(6) 0.051(5) 0.336(12) 0.063(6) 0.104(7) 0.024(4)
C5 0.090(6) 0.061(5) 0.359(13) 0.060(7) 0.089(7) 0.017(4)
C13 0.056(5) 0.050(4) 0.118(7) -0.002(4) -0.007(5) 0.001(3)
C8 0.062(5) 0.047(4) 0.120(7) 0.003(4) -0.009(5) 0.004(3)
C9 0.066(5) 0.109(6) 0.117(7) -0.008(5) -0.004(5) 0.009(4)
C18 0.156(7) 0.052(5) 0.090(7) 0.016(4) 0.003(5) 0.014(4)
C10 0.056(5) 0.122(6) 0.122(7) 0.002(5) 0.014(5) 0.008(4)
C11 0.097(7) 0.113(7) 0.114(7) -0.057(6) -0.010(5) 0.007(5)
C14 0.068(6) 0.161(8) 0.080(6) -0.016(6) -0.004(5) 0.017(5)
C12 0.064(5) 0.119(7) 0.167(8) -0.071(6) 0.031(5) -0.012(5)
C15 0.094(6) 0.137(7) 0.092(6) -0.013(5) 0.009(6) 0.004(5)
C6 0.055(5) 0.226(11) 0.190(10) -0.103(8) 0.008(6) -0.009(6)
C20 0.311(13) 0.070(6) 0.124(9) 0.055(7) 0.000(9) 0.031(7)
C16 0.327(13) 0.057(5) 0.107(8) 0.018(6) 0.019(8) 0.028(7)
C7 0.088(6) 0.200(10) 0.168(9) -0.083(7) 0.008(6) -0.007(6)
C17 0.338(13) 0.057(5) 0.101(7) -0.002(6) 0.034(9) 0.047(7)
C19 0.371(14) 0.077(6) 0.115(8) 0.001(6) -0.014(9) 0.035(8)
Cu1 0.1225(8) 0.0859(7) 0.1338(9) 0.0017(6) 0.0109(7) -0.0005(6)
Cl1 0.279(3) 0.1208(19) 0.0972(17) -0.0030(15) 0.0533(19) 0.075(2)

loop_
_atom_type_symbol
_atom_type_description
_atom_type_scat_dispersion_real
_atom_type_scat_dispersion_imag
_atom_type_scat_source
C C 0.0033 0.0016 'International Tables Vol C Tables 4.2.6.8 and 6.1.1.4'
H H 0.0000 0.0000 'International Tables Vol C Tables 4.2.6.8 and 6.1.1.4'
N N 0.0061 0.0033 'International Tables Vol C Tables 4.2.6.8 and 6.1.1.4'
O O 0.0106 0.0060 'International Tables Vol C Tables 4.2.6.8 and 6.1.1.4'
S S 0.1246 0.1234 'International Tables Vol C Tables 4.2.6.8 and 6.1.1.4'
Cl Cl 0.1484 0.1585 'International Tables Vol C Tables 4.2.6.8 and 6.1.1.4'
Cu Cu 0.3201 1.2651 'International Tables Vol C Tables 4.2.6.8 and 6.1.1.4'
Mo Mo -1.6832 0.6857 'International Tables Vol C Tables 4.2.6.8 and 6.1.1.4'

loop_
_geom_angle_atom_site_label_1
_geom_angle_atom_site_label_2
_geom_angle_atom_site_label_3
_geom_angle
_geom_angle_site_symmetry_3
N4 Cu2 N3 98.2(2) .
N4 Cu2 S1 113.0(2) .
N3 Cu2 S1 113.8(2) .
N4 Cu2 S2 116.4(2) .
N3 Cu2 S2 107.94(15) .
S1 Cu2 S2 107.36(7) .
N4 Cu2 Mo1 138.49(18) .
N3 Cu2 Mo1 123.30(16) .
S1 Cu2 Mo1 53.73(5) .
S2 Cu2 Mo1 53.80(5) .
O1 Mo1 S3 111.54(19) .
O1 Mo1 S1 111.01(16) .
S3 Mo1 S1 107.40(7) .
O1 Mo1 S2 110.47(18) .
S3 Mo1 S2 108.24(7) .
S1 Mo1 S2 108.04(6) .
O1 Mo1 Cu1 126.19(18) .
S3 Mo1 Cu1 53.50(6) .
S1 Mo1 Cu1 53.93(5) .
S2 Mo1 Cu1 123.33(5) .
O1 Mo1 Cu3 126.48(16) .
S3 Mo1 Cu3 54.32(6) .
S1 Mo1 Cu3 122.50(5) .
S2 Mo1 Cu3 53.93(5) .
Cu1 Mo1 Cu3 88.79(3) .
O1 Mo1 Cu2 130.79(18) .
S3 Mo1 Cu2 117.67(6) .
S1 Mo1 Cu2 54.05(5) .
S2 Mo1 Cu2 54.16(5) .
Cu1 Mo1 Cu2 85.41(3) .
Cu3 Mo1 Cu2 84.86(3) .
N2 Cu3 N1 102.8(2) .
N2 Cu3 S2 117.51(19) .
N1 Cu3 S2 108.92(18) .
N2 Cu3 S3 114.0(2) .
N1 Cu3 S3 105.24(18) .
S2 Cu3 S3 107.56(7) .
N2 Cu3 Mo1 138.47(15) .
N1 Cu3 Mo1 118.58(15) .
S2 Cu3 Mo1 53.92(5) .
S3 Cu3 Mo1 53.66(6) .
Cu1 S1 Mo1 71.91(6) .
Cu1 S1 Cu2 105.81(7) .
Mo1 S1 Cu2 72.21(5) .
Mo1 S2 Cu3 72.15(6) .
Mo1 S2 Cu2 72.04(5) .
Cu3 S2 Cu2 104.96(8) .
Cu1 S3 Mo1 72.24(6) .
Cu1 S3 Cu3 110.95(8) .
Mo1 S3 Cu3 72.01(7) .
C6 N2 C10 116.5(6) .
C6 N2 Cu3 120.9(6) .
C10 N2 Cu3 122.5(6) .
C5 N1 C1 115.8(6) .
C5 N1 Cu3 118.2(5) .
C1 N1 Cu3 125.8(5) .
C11 N3 C15 115.5(7) .
C11 N3 Cu2 125.3(6) .
C15 N3 Cu2 118.9(6) .
C20 N4 C16 112.8(8) .
C20 N4 Cu2 123.6(6) .
C16 N4 Cu2 123.5(7) .
C1 C2 C3 120.7(6) .
C1 C2 H2A 119.6 .
C3 C2 H2A 119.6 .
C4 C3 C2 115.7(6) .
C4 C3 C3 120.9(7) 17_666
C2 C3 C3 123.2(7) 17_666
N1 C1 C2 124.8(6) .
N1 C1 H1A 117.6 .
C2 C1 H1A 117.6 .
C3 C4 C5 119.8(7) .
C3 C4 H4A 120.1 .
C5 C4 H4A 120.1 .
N1 C5 C4 123.0(7) .
N1 C5 H5A 118.5 .
C4 C5 H5A 118.5 .
C14 C13 C12 116.3(7) .
C14 C13 C8 122.7(7) 29_566
C12 C13 C8 120.9(8) 29_566
C9 C8 C7 114.3(7) .
C9 C8 C13 125.0(7) 29_566
C7 C8 C13 120.7(8) 29_566
C10 C9 C8 122.6(8) .
C10 C9 H9A 118.7 .
C8 C9 H9A 118.7 .
C17 C18 C19 114.9(8) .
C17 C18 C18 127.3(9) 4_565
C19 C18 C18 117.5(10) 4_565
N2 C10 C9 123.0(8) .
N2 C10 H10A 118.5 .
C9 C10 H10A 118.5 .
N3 C11 C12 122.4(7) .
N3 C11 H11A 118.8 .
C12 C11 H11A 118.8 .
C13 C14 C15 120.5(7) .
C13 C14 H14A 119.8 .
C15 C14 H14A 119.8 .
C13 C12 C11 120.9(7) .
C13 C12 H12A 119.6 .
C11 C12 H12A 119.6 .
N3 C15 C14 124.3(7) .
N3 C15 H15A 117.9 .
C14 C15 H15A 117.9 .
N2 C6 C7 122.4(8) .
N2 C6 H6A 118.8 .
C7 C6 H6A 118.8 .
N4 C20 C19 127.9(8) .
N4 C20 H20A 116.0 .
C19 C20 H20A 116.0 .
N4 C16 C17 124.9(9) .
N4 C16 H16A 117.6 .
C17 C16 H16A 117.6 .
C8 C7 C6 121.1(9) .
C8 C7 H7A 119.5 .
C6 C7 H7A 119.5 .
C18 C17 C16 122.7(8) .
C18 C17 H17A 118.7 .
C16 C17 H17A 118.7 .
C18 C19 C20 116.2(8) .
C18 C19 H19A 121.9 .
C20 C19 H19A 121.9 .
S3 Cu1 S1 108.38(8) .
S3 Cu1 Cl1 124.09(10) .
S1 Cu1 Cl1 123.81(8) .
S3 Cu1 Mo1 54.25(6) .
S1 Cu1 Mo1 54.16(5) .
Cl1 Cu1 Mo1 164.27(9) .

loop_
_geom_bond_atom_site_label_1
_geom_bond_atom_site_label_2
_geom_bond_distance
_geom_bond_site_symmetry_2
Cu2 N4 2.013(6) .
Cu2 N3 2.088(6) .
Cu2 S1 2.270(2) .
Cu2 S2 2.2750(17) .
Cu2 Mo1 2.6695(10) .
Mo1 O1 1.704(4) .
Mo1 S3 2.259(2) .
Mo1 S1 2.2604(17) .
Mo1 S2 2.2647(18) .
Mo1 Cu1 2.6507(12) .
Mo1 Cu3 2.6673(10) .
Cu3 N2 2.035(5) .
Cu3 N1 2.096(5) .
Cu3 S2 2.265(2) .
Cu3 S3 2.278(2) .
S1 Cu1 2.254(2) .
S3 Cu1 2.237(2) .
N2 C6 1.311(9) .
N2 C10 1.335(8) .
N1 C5 1.301(8) .
N1 C1 1.311(7) .
N3 C11 1.309(8) .
N3 C15 1.362(8) .
N4 C20 1.247(10) .
N4 C16 1.244(8) .
C2 C1 1.350(8) .
C2 C3 1.365(8) .
C2 H2A 0.9300 .
C3 C4 1.352(8) .
C3 C3 1.484(11) 17_666
C1 H1A 0.9300 .
C4 C5 1.417(9) .
C4 H4A 0.9300 .
C5 H5A 0.9300 .
C13 C14 1.347(8) .
C13 C12 1.378(9) .
C13 C8 1.485(8) 29_566
C8 C9 1.362(9) .
C8 C7 1.372(9) .
C8 C13 1.485(8) 29_566
C9 C10 1.336(8) .
C9 H9A 0.9300 .
C18 C17 1.274(9) .
C18 C19 1.354(10) .
C18 C18 1.531(13) 4_565
C10 H10A 0.9300 .
C11 C12 1.414(9) .
C11 H11A 0.9300 .
C14 C15 1.373(9) .
C14 H14A 0.9300 .
C12 H12A 0.9300 .
C15 H15A 0.9300 .
C6 C7 1.382(10) .
C6 H6A 0.9300 .
C20 C19 1.421(11) .
C20 H20A 0.9300 .
C16 C17 1.392(10) .
C16 H16A 0.9300 .
C7 H7A 0.9300 .
C17 H17A 0.9300 .
C19 H19A 0.9300 .
Cu1 Cl1 2.260(2) .

loop_
_geom_torsion_atom_site_label_1
_geom_torsion_atom_site_label_2
_geom_torsion_atom_site_label_3
_geom_torsion_atom_site_label_4
_geom_torsion
_geom_torsion_site_symmetry_1
_geom_torsion_site_symmetry_4
N4 Cu2 Mo1 O1 -3.3(4) . .
N3 Cu2 Mo1 O1 175.6(3) . .
S1 Cu2 Mo1 O1 -87.7(2) . .
S2 Cu2 Mo1 O1 86.9(2) . .
N4 Cu2 Mo1 S3 176.5(3) . .
N3 Cu2 Mo1 S3 -4.7(2) . .
S1 Cu2 Mo1 S3 92.11(9) . .
S2 Cu2 Mo1 S3 -93.28(9) . .
N4 Cu2 Mo1 S1 84.4(3) . .
N3 Cu2 Mo1 S1 -96.8(2) . .
S2 Cu2 Mo1 S1 174.60(8) . .
N4 Cu2 Mo1 S2 -90.2(3) . .
N3 Cu2 Mo1 S2 88.6(2) . .
S1 Cu2 Mo1 S2 -174.60(8) . .
N4 Cu2 Mo1 Cu1 132.2(3) . .
N3 Cu2 Mo1 Cu1 -48.9(2) . .
S1 Cu2 Mo1 Cu1 47.83(6) . .
S2 Cu2 Mo1 Cu1 -137.57(6) . .
N4 Cu2 Mo1 Cu3 -138.6(3) . .
N3 Cu2 Mo1 Cu3 40.2(2) . .
S1 Cu2 Mo1 Cu3 137.02(6) . .
S2 Cu2 Mo1 Cu3 -48.38(6) . .
O1 Mo1 Cu3 N2 177.8(4) . .
S3 Mo1 Cu3 N2 86.0(3) . .
S1 Mo1 Cu3 N2 -2.8(3) . .
S2 Mo1 Cu3 N2 -92.3(3) . .
Cu1 Mo1 Cu3 N2 41.8(3) . .
Cu2 Mo1 Cu3 N2 -43.7(3) . .
O1 Mo1 Cu3 N1 3.5(3) . .
S3 Mo1 Cu3 N1 -88.3(2) . .
S1 Mo1 Cu3 N1 -177.1(2) . .
S2 Mo1 Cu3 N1 93.4(2) . .
Cu1 Mo1 Cu3 N1 -132.5(2) . .
Cu2 Mo1 Cu3 N1 142.0(2) . .
O1 Mo1 Cu3 S2 -90.0(2) . .
S3 Mo1 Cu3 S2 178.24(8) . .
S1 Mo1 Cu3 S2 89.44(8) . .
Cu1 Mo1 Cu3 S2 134.06(6) . .
Cu2 Mo1 Cu3 S2 48.56(5) . .
O1 Mo1 Cu3 S3 91.8(2) . .
S1 Mo1 Cu3 S3 -88.80(9) . .
S2 Mo1 Cu3 S3 -178.24(8) . .
Cu1 Mo1 Cu3 S3 -44.18(7) . .
Cu2 Mo1 Cu3 S3 -129.68(7) . .
O1 Mo1 S1 Cu1 -120.2(2) . .
S3 Mo1 S1 Cu1 1.99(7) . .
S2 Mo1 S1 Cu1 118.54(7) . .
Cu3 Mo1 S1 Cu1 60.32(7) . .
Cu2 Mo1 S1 Cu1 113.94(6) . .
O1 Mo1 S1 Cu2 125.9(2) . .
S3 Mo1 S1 Cu2 -111.95(7) . .
S2 Mo1 S1 Cu2 4.60(7) . .
Cu1 Mo1 S1 Cu2 -113.94(6) . .
Cu3 Mo1 S1 Cu2 -53.62(7) . .
N4 Cu2 S1 Cu1 161.2(2) . .
N3 Cu2 S1 Cu1 50.30(17) . .
S2 Cu2 S1 Cu1 -69.11(9) . .
Mo1 Cu2 S1 Cu1 -64.55(6) . .
N4 Cu2 S1 Mo1 -134.2(2) . .
N3 Cu2 S1 Mo1 114.85(15) . .
S2 Cu2 S1 Mo1 -4.56(7) . .
O1 Mo1 S2 Cu3 120.88(18) . .
S3 Mo1 S2 Cu3 -1.51(7) . .
S1 Mo1 S2 Cu3 -117.51(6) . .
Cu1 Mo1 S2 Cu3 -59.31(6) . .
Cu2 Mo1 S2 Cu3 -112.92(6) . .
O1 Mo1 S2 Cu2 -126.20(18) . .
S3 Mo1 S2 Cu2 111.41(7) . .
S1 Mo1 S2 Cu2 -4.59(7) . .
Cu1 Mo1 S2 Cu2 53.61(7) . .
Cu3 Mo1 S2 Cu2 112.92(6) . .
N2 Cu3 S2 Mo1 131.7(2) . .
N1 Cu3 S2 Mo1 -112.08(17) . .
S3 Cu3 S2 Mo1 1.49(7) . .
N2 Cu3 S2 Cu2 66.6(2) . .
N1 Cu3 S2 Cu2 -177.16(17) . .
S3 Cu3 S2 Cu2 -63.59(8) . .
Mo1 Cu3 S2 Cu2 -65.08(5) . .
N4 Cu2 S2 Mo1 132.3(2) . .
N3 Cu2 S2 Mo1 -118.6(2) . .
S1 Cu2 S2 Mo1 4.56(7) . .
N4 Cu2 S2 Cu3 -162.5(2) . .
N3 Cu2 S2 Cu3 -53.4(2) . .
S1 Cu2 S2 Cu3 69.71(8) . .
Mo1 Cu2 S2 Cu3 65.16(6) . .
O1 Mo1 S3 Cu1 119.85(18) . .
S1 Mo1 S3 Cu1 -2.00(7) . .
S2 Mo1 S3 Cu1 -118.42(6) . .
Cu3 Mo1 S3 Cu1 -119.92(7) . .
Cu2 Mo1 S3 Cu1 -59.98(7) . .
O1 Mo1 S3 Cu3 -120.23(18) . .
S1 Mo1 S3 Cu3 117.92(6) . .
S2 Mo1 S3 Cu3 1.50(7) . .
Cu1 Mo1 S3 Cu3 119.92(7) . .
Cu2 Mo1 S3 Cu3 59.94(6) . .
N2 Cu3 S3 Cu1 -71.51(19) . .
N1 Cu3 S3 Cu1 176.64(18) . .
S2 Cu3 S3 Cu1 60.62(11) . .
Mo1 Cu3 S3 Cu1 62.12(7) . .
N2 Cu3 S3 Mo1 -133.63(16) . .
N1 Cu3 S3 Mo1 114.52(17) . .
S2 Cu3 S3 Mo1 -1.49(7) . .
N1 Cu3 N2 C6 105.2(7) . .
S2 Cu3 N2 C6 -135.2(6) . .
S3 Cu3 N2 C6 -8.1(7) . .
Mo1 Cu3 N2 C6 -69.7(7) . .
N1 Cu3 N2 C10 -71.1(6) . .
S2 Cu3 N2 C10 48.4(6) . .
S3 Cu3 N2 C10 175.6(5) . .
Mo1 Cu3 N2 C10 114.0(5) . .
N2 Cu3 N1 C5 174.1(7) . .
S2 Cu3 N1 C5 48.7(8) . .
S3 Cu3 N1 C5 -66.3(8) . .
Mo1 Cu3 N1 C5 -9.8(8) . .
N2 Cu3 N1 C1 -12.2(8) . .
S2 Cu3 N1 C1 -137.5(7) . .
S3 Cu3 N1 C1 107.4(7) . .
Mo1 Cu3 N1 C1 164.0(6) . .
N4 Cu2 N3 C11 -129.8(6) . .
S1 Cu2 N3 C11 -10.1(6) . .
S2 Cu2 N3 C11 109.0(6) . .
Mo1 Cu2 N3 C11 51.0(6) . .
N4 Cu2 N3 C15 55.9(5) . .
S1 Cu2 N3 C15 175.6(5) . .
S2 Cu2 N3 C15 -65.3(5) . .
Mo1 Cu2 N3 C15 -123.3(5) . .
N3 Cu2 N4 C20 -111.4(9) . .
S1 Cu2 N4 C20 128.3(8) . .
S2 Cu2 N4 C20 3.4(9) . .
Mo1 Cu2 N4 C20 67.6(9) . .
N3 Cu2 N4 C16 65.3(8) . .
S1 Cu2 N4 C16 -55.0(8) . .
S2 Cu2 N4 C16 -179.9(7) . .
Mo1 Cu2 N4 C16 -115.7(7) . .
C1 C2 C3 C4 -0.7(13) . .
C1 C2 C3 C3 174.2(10) . 17_666
C5 N1 C1 C2 -4.8(14) . .
Cu3 N1 C1 C2 -178.6(6) . .
C3 C2 C1 N1 4.6(14) . .
C2 C3 C4 C5 -2.3(15) . .
C3 C3 C4 C5 -177.3(10) 17_666 .
C1 N1 C5 C4 1.5(15) . .
Cu3 N1 C5 C4 175.8(8) . .
C3 C4 C5 N1 2.1(18) . .
C7 C8 C9 C10 -1.1(11) . .
C13 C8 C9 C10 -179.6(6) 29_566 .
C6 N2 C10 C9 -0.3(11) . .
Cu3 N2 C10 C9 176.2(5) . .
C8 C9 C10 N2 -0.5(12) . .
C15 N3 C11 C12 -2.2(11) . .
Cu2 N3 C11 C12 -176.6(6) . .
C12 C13 C14 C15 -2.1(11) . .
C8 C13 C14 C15 -178.7(6) 29_566 .
C14 C13 C12 C11 -1.9(11) . .
C8 C13 C12 C11 174.8(7) 29_566 .
N3 C11 C12 C13 4.3(13) . .
C11 N3 C15 C14 -2.1(11) . .
Cu2 N3 C15 C14 172.8(6) . .
C13 C14 C15 N3 4.4(12) . .
C10 N2 C6 C7 2.8(14) . .
Cu3 N2 C6 C7 -173.7(7) . .
C16 N4 C20 C19 2.3(17) . .
Cu2 N4 C20 C19 179.4(9) . .
C20 N4 C16 C17 -0.2(16) . .
Cu2 N4 C16 C17 -177.2(8) . .
C9 C8 C7 C6 3.5(13) . .
C13 C8 C7 C6 -177.9(8) 29_566 .
N2 C6 C7 C8 -4.6(16) . .
C19 C18 C17 C16 9.4(16) . .
C18 C18 C17 C16 -176.8(7) 4_565 .
N4 C16 C17 C18 -6.2(19) . .
C17 C18 C19 C20 -7.0(15) . .
C18 C18 C19 C20 178.5(7) 4_565 .
N4 C20 C19 C18 1.3(19) . .
Mo1 S3 Cu1 S1 2.02(7) . .
Cu3 S3 Cu1 S1 -59.96(11) . .
Mo1 S3 Cu1 Cl1 160.89(11) . .
Cu3 S3 Cu1 Cl1 98.92(13) . .
Cu3 S3 Cu1 Mo1 -61.98(8) . .
Mo1 S1 Cu1 S3 -2.02(8) . .
Cu2 S1 Cu1 S3 62.74(9) . .
Mo1 S1 Cu1 Cl1 -160.97(11) . .
Cu2 S1 Cu1 Cl1 -96.21(12) . .
Cu2 S1 Cu1 Mo1 64.76(6) . .
O1 Mo1 Cu1 S3 -91.4(2) . .
S1 Mo1 Cu1 S3 177.64(9) . .
S2 Mo1 Cu1 S3 88.82(9) . .
Cu3 Mo1 Cu1 S3 44.77(7) . .
Cu2 Mo1 Cu1 S3 129.71(7) . .
O1 Mo1 Cu1 S1 91.0(2) . .
S3 Mo1 Cu1 S1 -177.64(9) . .
S2 Mo1 Cu1 S1 -88.82(8) . .
Cu3 Mo1 Cu1 S1 -132.87(6) . .
Cu2 Mo1 Cu1 S1 -47.93(6) . .
O1 Mo1 Cu1 Cl1 179(26) . .
S3 Mo1 Cu1 Cl1 -89.5(3) . .
S1 Mo1 Cu1 Cl1 88.1(3) . .
S2 Mo1 Cu1 Cl1 -0.7(3) . .
Cu3 Mo1 Cu1 Cl1 -44.8(3) . .
Cu2 Mo1 Cu1 Cl1 40.2(3) . .

loop_
_platon_squeeze_void_nr
_platon_squeeze_void_average_x
_platon_squeeze_void_average_y
_platon_squeeze_void_average_z
_platon_squeeze_void_volume
_platon_squeeze_void_count_electrons
_platon_squeeze_void_content
1 0.614 0.013 0.125 6785 1208 ' '
2 0.858 -0.026 0.375 6785 1208 ' '
3 0.114 0.013 0.625 6785 1208 ' '
4 0.358 -0.026 0.875 6785 1208 ' '
